data_7242470
loop_
_publ_author_name
'Hasuo, Naohiro'
'Takahashi, Kiyonori'
'Hisaki, Ichiro'
'Kokado, Kenta'
'Nakamura, Takayoshi'

_publ_section_title
;
 Molecular motion of halogenated ethylammonium/[18]crown-6 supramolecular
 ions in nickel dithiolate magnetic crystals
;
_journal_issue 14
_journal_name_full CrystEngComm
_journal_page_first 2756
_journal_page_last 2763
_journal_paper_doi 10.1039/D1CE00253H
_journal_volume 23
_journal_year 2021
_chemical_formula_moiety 'C6 Ni S10, C12 H24 O6, C2 H7 F N'
_chemical_formula_sum 'C20 H31 F N Ni O6 S10'
_chemical_formula_weight 779.77
_space_group_crystal_system triclinic
_space_group_IT_number 2
_space_group_name_Hall '-P 1'
_space_group_name_H-M_alt 'P -1'
_atom_sites_solution_hydrogens geom
_atom_sites_solution_primary dual
_audit_creation_date 2020-11-11
_audit_creation_method
;
Olex2 1.3-ac4
(compiled 2019.10.09 svn.r3662 for Rigaku Oxford Diffraction, GUI svn.r5959)
;
_audit_update_record
;
2020-12-31 deposited with the CCDC.	2021-03-19 downloaded from the CCDC.
;
_cell_angle_alpha 71.701(2)
_cell_angle_beta 79.787(2)
_cell_angle_gamma 80.782(2)
_cell_formula_units_Z 2
_cell_length_a 10.5115(3)
_cell_length_b 12.6531(4)
_cell_length_c 12.9821(3)
_cell_measurement_reflns_used 11011
_cell_measurement_temperature 293
_cell_measurement_theta_max 30.1490
_cell_measurement_theta_min 2.4070
_cell_volume 1603.24(8)
_computing_cell_refinement 'CrysAlisPro 1.171.41.63a (Rigaku OD, 2020)'
_computing_data_collection 'CrysAlisPro 1.171.41.63a (Rigaku OD, 2020)'
_computing_data_reduction 'CrysAlisPro 1.171.41.63a (Rigaku OD, 2020)'
_computing_molecular_graphics 'Olex2 1.3-ac4 (Dolomanov et al., 2009)'
_computing_publication_material 'Olex2 1.3-ac4 (Dolomanov et al., 2009)'
_computing_structure_refinement 'ShelXL 2018/3 (Sheldrick, 2015)'
_computing_structure_solution 'SHELXT 2018/2 (Sheldrick, 2018)'
_diffrn_ambient_temperature 293
_diffrn_detector 'Hybrid Pixel Array Detector'
_diffrn_detector_area_resol_mean 10.0000
_diffrn_detector_type HyPix
_diffrn_measured_fraction_theta_full 0.999
_diffrn_measured_fraction_theta_max 0.793
_diffrn_measurement_details
;
List of Runs (angles in degrees, time in seconds):

  # Type    Start    End  Width  t~exp~   \w     \q     \k     \f   Frames
#--------------------------------------------------------------------------
  1  \w    -75.00   7.00   0.50    0.52    --   -4.95 -37.00   0.00  164
  2  \w    -38.00  10.00   0.50    0.52    --   -4.95 -57.00 120.00   96
  3  \w    -17.00  27.00   0.50    0.52    --   -4.95 -99.00  90.00   88
  4  \w     -9.00  39.00   0.50    0.52    --    5.18 -99.00 -60.00   96
  5  \w     18.00  73.00   0.50    0.52    --    5.18  37.00-150.00  110
  6  \w    -10.00  68.00   0.50    0.52    --   -4.95  37.00 -60.00  156
;
_diffrn_measurement_device 'four-circle diffractometer'
_diffrn_measurement_device_type 'XtaLAB Synergy R, HyPix'
_diffrn_measurement_method '\w scans'
_diffrn_measurement_specimen_support 'Mitegen 50um'
_diffrn_orient_matrix_type 'CrysAlisPro convention (1999,Acta A55,543-557)'
_diffrn_orient_matrix_UB_11 -0.0028350000
_diffrn_orient_matrix_UB_12 0.0544944000
_diffrn_orient_matrix_UB_13 0.0052400000
_diffrn_orient_matrix_UB_21 -0.0102110000
_diffrn_orient_matrix_UB_22 -0.0223540000
_diffrn_orient_matrix_UB_23 0.0578389000
_diffrn_orient_matrix_UB_31 0.0681794000
_diffrn_orient_matrix_UB_32 -0.0078079000
_diffrn_orient_matrix_UB_33 0.0009135000
_diffrn_radiation_collimation 0.3
_diffrn_radiation_monochromator mirror
_diffrn_radiation_probe x-ray
_diffrn_radiation_type 'Mo K\a'
_diffrn_radiation_wavelength 0.71073
_diffrn_reflns_av_R_equivalents 0.0252
_diffrn_reflns_av_unetI/netI 0.0324
_diffrn_reflns_Laue_measured_fraction_full 0.999
_diffrn_reflns_Laue_measured_fraction_max 0.793
_diffrn_reflns_limit_h_max 12
_diffrn_reflns_limit_h_min -14
_diffrn_reflns_limit_k_max 18
_diffrn_reflns_limit_k_min -15
_diffrn_reflns_limit_l_max 16
_diffrn_reflns_limit_l_min -17
_diffrn_reflns_number 20112
_diffrn_reflns_point_group_measured_fraction_full 0.999
_diffrn_reflns_point_group_measured_fraction_max 0.793
_diffrn_reflns_theta_full 25.242
_diffrn_reflns_theta_max 30.719
_diffrn_reflns_theta_min 1.981
_diffrn_source 'micro-focus sealed X-ray tube'
_diffrn_source_current 24.0
_diffrn_source_power 1.2
_diffrn_source_target Mo
_diffrn_source_type 'Mova (Mo) X-ray Source'
_diffrn_source_voltage 50.0
_exptl_absorpt_coefficient_mu 1.298
_exptl_absorpt_correction_T_max 1.00000
_exptl_absorpt_correction_T_min 0.60164
_exptl_absorpt_correction_type multi-scan
_exptl_absorpt_process_details
;
CrysAlisPro 1.171.41.63a (Rigaku Oxford Diffraction, 2020)
Empirical absorption correction using spherical harmonics,
 implemented in SCALE3 ABSPACK scaling algorithm.
;
_exptl_crystal_colour black
_exptl_crystal_colour_primary black
_exptl_crystal_density_diffrn 1.615
_exptl_crystal_description block
_exptl_crystal_F_000 806
_exptl_crystal_size_max 0.507
_exptl_crystal_size_mid 0.211
_exptl_crystal_size_min 0.09
_refine_diff_density_max 0.368
_refine_diff_density_min -0.284
_refine_diff_density_rms 0.050
_refine_ls_extinction_method none
_refine_ls_goodness_of_fit_ref 1.055
_refine_ls_hydrogen_treatment constr
_refine_ls_matrix_type full
_refine_ls_number_parameters 372
_refine_ls_number_reflns 7909
_refine_ls_number_restraints 0
_refine_ls_restrained_S_all 1.055
_refine_ls_R_factor_all 0.0525
_refine_ls_R_factor_gt 0.0336
_refine_ls_shift/su_max 0.000
_refine_ls_shift/su_mean 0.000
_refine_ls_structure_factor_coef Fsqd
_refine_ls_weighting_details 'w=1/[\s^2^(Fo^2^)+(0.0352P)^2^+0.2540P] where P=(Fo^2^+2Fc^2^)/3'
_refine_ls_weighting_scheme calc
_refine_ls_wR_factor_gt 0.0801
_refine_ls_wR_factor_ref 0.0867
_reflns_Friedel_coverage 0.000
_reflns_number_gt 5651
_reflns_number_total 7909
_reflns_threshold_expression 'I > 2\s(I)'
_cod_data_source_file d1ce00253h2.cif
_cod_data_source_block 293k
_cod_depositor_comments 'Adding full bibliography for 7242434--7242480.cif.'
_cod_database_code 7242470
_shelx_shelxl_version_number 2018/3
_chemical_oxdiff_formula CNHFONiS
_chemical_oxdiff_usercomment 20_20200608
_shelx_space_group_comment
;
The symmetry employed for this shelxl refinement is uniquely defined
by the following loop, which should always be used as a source of
symmetry information in preference to the above space-group names.
They are only intended as comments.
;
_reflns_odcompleteness_completeness 99.89
_reflns_odcompleteness_iscentric 1
_reflns_odcompleteness_theta 26.32
_olex2_refinement_description
;
1. Fixed Uiso
 At 1.2 times of:
  All C(H,H) groups, All C(H,H,H,H) groups, All N(H,H,H) groups
2. Others
 Sof(H1AA)=Sof(H1AB)=Sof(C2A)=Sof(H2AA)=Sof(H2AB)=Sof(F1)=1-FVAR(1)
 Sof(H1BC)=Sof(H1BD)=Sof(C2)=Sof(H2A)=Sof(H2B)=Sof(F1A)=FVAR(1)
3.a Secondary CH2 refined with riding coordinates:
 C5(H5A,H5B), C7(H7A,H7B), C6(H6A,H6B), C3(H3A,H3B), C4(H4A,H4B), C11(H11A,
 H11B), C8(H8A,H8B), C13(H13A,H13B), C12(H12A,H12B), C14(H14A,H14B), C1(H1BC,
 H1BD), C1(H1AA,H1AB), C9(H9A,H9B), C10(H10A,H10B), C2(H2A,H2B), C2A(H2AA,H2AB)
3.b Idealised Me refined as rotating group:
 N1(H1A,H1B,H1C)
;
_olex2_exptl_crystal_mounting_method loop
_olex2_submission_special_instructions 'No special instructions were received'
_oxdiff_exptl_absorpt_empirical_details
;
Empirical correction (ABSPACK) includes:
- Absorption correction using spherical harmonics
- Frame scaling
;
_oxdiff_exptl_absorpt_empirical_full_max 1.960
_oxdiff_exptl_absorpt_empirical_full_min 0.558

loop_
_space_group_symop_operation_xyz
'x, y, z'
'-x, -y, -z'

loop_
_atom_site_label
_atom_site_type_symbol
_atom_site_fract_x
_atom_site_fract_y
_atom_site_fract_z
_atom_site_U_iso_or_equiv
_atom_site_adp_type
_atom_site_occupancy
_atom_site_site_symmetry_order
_atom_site_calc_flag
_atom_site_refinement_flags_posn
_atom_site_refinement_flags_adp
_atom_site_refinement_flags_occupancy
_atom_site_disorder_assembly
_atom_site_disorder_group
Ni1 Ni 0.16315(2) 0.40449(2) 0.49218(2) 0.03987(8) Uani 1 1 d . . . . .
S2 S -0.07929(5) 0.26664(4) 0.29633(5) 0.04591(13) Uani 1 1 d . . . . .
S4 S 0.00647(5) 0.31461(4) 0.48683(4) 0.04529(13) Uani 1 1 d . . . . .
S6 S 0.10003(5) 0.36913(4) 0.66639(5) 0.04798(13) Uani 1 1 d . . . . .
S5 S 0.22912(5) 0.43859(5) 0.31829(5) 0.04829(13) Uani 1 1 d . . . . .
S8 S 0.19574(6) 0.43713(5) 0.84114(5) 0.05011(13) Uani 1 1 d . . . . .
S3 S 0.12883(5) 0.37474(5) 0.14304(5) 0.05312(14) Uani 1 1 d . . . . .
S9 S 0.40168(5) 0.54842(5) 0.68702(5) 0.05375(15) Uani 1 1 d . . . . .
S7 S 0.31628(5) 0.49780(5) 0.49715(5) 0.05167(14) Uani 1 1 d . . . . .
S10 S 0.37486(7) 0.54705(6) 0.91807(6) 0.06705(18) Uani 1 1 d . . . . .
S1 S -0.04877(6) 0.26361(7) 0.06545(6) 0.06829(19) Uani 1 1 d . . . . .
O2 O 0.16940(13) 0.89564(13) 0.28372(14) 0.0564(4) Uani 1 1 d . . . . .
O3 O 0.26779(14) 1.06478(13) 0.32960(14) 0.0583(4) Uani 1 1 d . . . . .
N1 N 0.44716(15) 0.89033(13) 0.25438(14) 0.0426(4) Uani 1 1 d . . . . .
H1A H 0.405387 0.875371 0.207536 0.051 Uiso 1 1 calc R U . . .
H1B H 0.515325 0.926123 0.217842 0.051 Uiso 1 1 calc R U . . .
H1C H 0.393622 0.933253 0.289943 0.051 Uiso 1 1 calc R U . . .
O5 O 0.68682(14) 0.98079(14) 0.14125(15) 0.0646(4) Uani 1 1 d . . . . .
O1 O 0.31927(16) 0.80800(13) 0.12206(14) 0.0604(4) Uani 1 1 d . . . . .
O6 O 0.58991(16) 0.81845(15) 0.07826(14) 0.0654(4) Uani 1 1 d . . . . .
O4 O 0.53987(15) 1.07319(13) 0.29824(15) 0.0633(4) Uani 1 1 d . . . . .
C16 C 0.02367(18) 0.32450(16) 0.35053(17) 0.0405(4) Uani 1 1 d . . . . .
C18 C 0.20467(19) 0.43485(16) 0.70661(17) 0.0411(4) Uani 1 1 d . . . . .
C19 C 0.29948(18) 0.48920(17) 0.63356(18) 0.0435(5) Uani 1 1 d . . . . .
C17 C 0.12073(18) 0.37660(17) 0.27742(17) 0.0428(4) Uani 1 1 d . . . . .
C20 C 0.3256(2) 0.51332(18) 0.82064(18) 0.0481(5) Uani 1 1 d . . . . .
C15 C -0.00182(19) 0.29922(18) 0.16302(19) 0.0481(5) Uani 1 1 d . . . . .
C5 C 0.0880(2) 0.9820(2) 0.3197(2) 0.0628(6) Uani 1 1 d . . . . .
H5A H 0.006563 0.954744 0.359035 0.075 Uiso 1 1 calc R U . . .
H5B H 0.068739 1.045273 0.257096 0.075 Uiso 1 1 calc R U . . .
C7 C 0.3319(3) 1.1147(2) 0.3881(2) 0.0648(6) Uani 1 1 d . . . . .
H7A H 0.358674 1.058679 0.453269 0.078 Uiso 1 1 calc R U . . .
H7B H 0.273051 1.173257 0.410461 0.078 Uiso 1 1 calc R U . . .
C6 C 0.1547(2) 1.0171(2) 0.3918(2) 0.0646(6) Uani 1 1 d . . . . .
H6A H 0.097508 1.071751 0.421578 0.077 Uiso 1 1 calc R U . . .
H6B H 0.178581 0.953065 0.452265 0.077 Uiso 1 1 calc R U . . .
C3 C 0.2011(2) 0.7655(2) 0.1838(2) 0.0659(7) Uani 1 1 d . . . . .
H3A H 0.220321 0.706735 0.249850 0.079 Uiso 1 1 calc R U . . .
H3B H 0.159886 0.734099 0.140650 0.079 Uiso 1 1 calc R U . . .
C4 C 0.1132(2) 0.8584(2) 0.2127(2) 0.0635(7) Uani 1 1 d . . . . .
H4A H 0.099289 0.919394 0.146913 0.076 Uiso 1 1 calc R U . . .
H4B H 0.029628 0.832940 0.248131 0.076 Uiso 1 1 calc R U . . .
C11 C 0.7689(2) 0.9033(2) 0.0917(3) 0.0774(8) Uani 1 1 d . . . . .
H11A H 0.795044 0.835722 0.147775 0.093 Uiso 1 1 calc R U . . .
H11B H 0.846688 0.936221 0.050622 0.093 Uiso 1 1 calc R U . . .
C8 C 0.4470(3) 1.1623(2) 0.3156(2) 0.0676(7) Uani 1 1 d . . . . .
H8A H 0.421869 1.210539 0.246220 0.081 Uiso 1 1 calc R U . . .
H8B H 0.483923 1.206728 0.349210 0.081 Uiso 1 1 calc R U . . .
C13 C 0.5188(3) 0.7803(3) 0.0142(2) 0.0766(8) Uani 1 1 d . . . . .
H13A H 0.575028 0.726695 -0.017519 0.092 Uiso 1 1 calc R U . . .
H13B H 0.489461 0.843233 -0.045010 0.092 Uiso 1 1 calc R U . . .
C12 C 0.6956(3) 0.8754(3) 0.0170(2) 0.0779(8) Uani 1 1 d . . . . .
H12A H 0.664401 0.943673 -0.035825 0.094 Uiso 1 1 calc R U . . .
H12B H 0.752625 0.828820 -0.022713 0.094 Uiso 1 1 calc R U . . .
C14 C 0.4054(3) 0.7273(2) 0.0844(3) 0.0755(8) Uani 1 1 d . . . . .
H14A H 0.361899 0.695809 0.042804 0.091 Uiso 1 1 calc R U . . .
H14B H 0.434110 0.667193 0.146047 0.091 Uiso 1 1 calc R U . . .
C1 C 0.4924(3) 0.7841(2) 0.3341(2) 0.0757(8) Uani 1 1 d . . . . .
H1BC H 0.430088 0.731132 0.346141 0.091 Uiso 0.588(10) 1 calc R U P A 2
H1BD H 0.574499 0.753597 0.301377 0.091 Uiso 0.588(10) 1 calc R U P A 2
H1AA H 0.494323 0.723050 0.303423 0.091 Uiso 0.412(10) 1 calc R U P A 1
H1AB H 0.580668 0.787657 0.344159 0.091 Uiso 0.412(10) 1 calc R U P A 1
C9 C 0.6610(2) 1.1106(2) 0.2428(3) 0.0751(8) Uani 1 1 d . . . . .
H9A H 0.702055 1.137426 0.289582 0.090 Uiso 1 1 calc R U . . .
H9B H 0.647370 1.171786 0.177015 0.090 Uiso 1 1 calc R U . . .
C10 C 0.7463(2) 1.0149(2) 0.2133(3) 0.0769(8) Uani 1 1 d . . . . .
H10A H 0.831006 1.037892 0.178263 0.092 Uiso 1 1 calc R U . . .
H10B H 0.758172 0.953057 0.278921 0.092 Uiso 1 1 calc R U . . .
C2 C 0.5092(7) 0.7917(5) 0.4349(4) 0.076(2) Uani 0.588(10) 1 d . . P A 2
H2A H 0.562216 0.851043 0.425332 0.091 Uiso 0.588(10) 1 calc R U P A 2
H2B H 0.551853 0.721713 0.477147 0.091 Uiso 0.588(10) 1 calc R U P A 2
C2A C 0.4167(10) 0.7605(6) 0.4348(6) 0.068(3) Uani 0.412(10) 1 d . . P A 1
H2AA H 0.453861 0.691152 0.482439 0.082 Uiso 0.412(10) 1 calc R U P A 1
H2AB H 0.330242 0.749887 0.426224 0.082 Uiso 0.412(10) 1 calc R U P A 1
F1A F 0.4072(13) 0.8463(10) 0.4839(8) 0.106(3) Uani 0.588(10) 1 d . . P A 1
F1 F 0.3775(16) 0.8164(16) 0.4917(12) 0.107(5) Uani 0.412(10) 1 d . . P A 2

loop_
_atom_site_aniso_label
_atom_site_aniso_U_11
_atom_site_aniso_U_22
_atom_site_aniso_U_33
_atom_site_aniso_U_23
_atom_site_aniso_U_13
_atom_site_aniso_U_12
Ni1 0.04075(14) 0.03706(14) 0.04426(16) -0.01534(11) -0.00470(11) -0.00571(10)
S2 0.0421(3) 0.0474(3) 0.0517(3) -0.0167(2) -0.0061(2) -0.0110(2)
S4 0.0463(3) 0.0474(3) 0.0437(3) -0.0143(2) -0.0014(2) -0.0130(2)
S6 0.0547(3) 0.0462(3) 0.0459(3) -0.0127(2) -0.0039(2) -0.0191(2)
S5 0.0491(3) 0.0522(3) 0.0487(3) -0.0190(2) 0.0002(2) -0.0195(2)
S8 0.0628(3) 0.0470(3) 0.0418(3) -0.0128(2) -0.0056(2) -0.0121(2)
S3 0.0508(3) 0.0687(4) 0.0455(3) -0.0229(3) 0.0014(2) -0.0193(3)
S9 0.0458(3) 0.0699(4) 0.0565(3) -0.0318(3) -0.0016(2) -0.0170(3)
S7 0.0487(3) 0.0667(4) 0.0472(3) -0.0261(3) 0.0039(2) -0.0207(3)
S10 0.0824(4) 0.0717(4) 0.0619(4) -0.0338(3) -0.0197(3) -0.0116(3)
S1 0.0672(4) 0.0940(5) 0.0584(4) -0.0347(4) -0.0098(3) -0.0249(3)
O2 0.0458(8) 0.0506(9) 0.0750(11) -0.0185(8) -0.0122(7) -0.0075(7)
O3 0.0567(9) 0.0597(10) 0.0630(11) -0.0269(8) -0.0050(8) -0.0054(7)
N1 0.0445(8) 0.0418(9) 0.0420(10) -0.0128(7) -0.0084(7) -0.0028(7)
O5 0.0447(8) 0.0659(11) 0.0760(12) -0.0116(9) -0.0110(8) -0.0016(7)
O1 0.0716(10) 0.0481(9) 0.0714(11) -0.0283(8) -0.0185(8) -0.0040(8)
O6 0.0677(10) 0.0729(11) 0.0512(10) -0.0225(9) -0.0028(8) 0.0079(8)
O4 0.0602(9) 0.0503(9) 0.0872(13) -0.0239(9) -0.0180(9) -0.0123(7)
C16 0.0397(9) 0.0361(10) 0.0499(12) -0.0177(9) -0.0095(9) -0.0022(8)
C18 0.0472(10) 0.0351(10) 0.0415(11) -0.0131(8) -0.0070(9) -0.0016(8)
C19 0.0403(10) 0.0462(11) 0.0502(12) -0.0230(10) -0.0075(9) -0.0032(8)
C17 0.0432(10) 0.0417(11) 0.0453(12) -0.0162(9) -0.0043(9) -0.0054(8)
C20 0.0501(11) 0.0453(12) 0.0527(13) -0.0209(10) -0.0114(10) 0.0018(9)
C15 0.0444(10) 0.0500(12) 0.0533(13) -0.0190(10) -0.0078(9) -0.0055(9)
C5 0.0444(11) 0.0599(15) 0.0785(18) -0.0198(13) -0.0005(11) 0.0004(10)
C7 0.0824(17) 0.0549(14) 0.0678(17) -0.0335(13) -0.0196(14) 0.0037(12)
C6 0.0564(13) 0.0676(16) 0.0640(16) -0.0210(13) -0.0001(12) 0.0044(11)
C3 0.0754(16) 0.0567(15) 0.0779(18) -0.0222(13) -0.0180(14) -0.0291(12)
C4 0.0547(13) 0.0561(14) 0.0822(18) -0.0136(13) -0.0175(12) -0.0183(11)
C11 0.0458(13) 0.0793(19) 0.085(2) -0.0070(16) 0.0072(13) 0.0051(12)
C8 0.0867(17) 0.0495(14) 0.0803(19) -0.0290(13) -0.0273(15) -0.0094(13)
C13 0.094(2) 0.085(2) 0.0597(17) -0.0448(15) -0.0199(15) 0.0245(16)
C12 0.0724(16) 0.085(2) 0.0618(17) -0.0204(15) 0.0013(14) 0.0179(15)
C14 0.098(2) 0.0670(17) 0.0769(19) -0.0442(15) -0.0216(16) 0.0037(15)
C1 0.0935(19) 0.0585(16) 0.0610(18) -0.0066(13) -0.0130(15) 0.0131(14)
C9 0.0647(15) 0.0721(18) 0.099(2) -0.0207(16) -0.0248(15) -0.0306(13)
C10 0.0452(12) 0.0829(19) 0.097(2) -0.0057(16) -0.0224(14) -0.0211(13)
C2 0.096(5) 0.063(3) 0.060(3) -0.008(2) -0.029(3) 0.011(3)
C2A 0.097(7) 0.045(4) 0.055(5) -0.002(3) -0.014(4) -0.006(4)
F1A 0.187(9) 0.078(4) 0.050(4) -0.022(3) -0.037(5) 0.026(4)
F1 0.107(5) 0.111(11) 0.062(5) 0.003(6) 0.009(3) 0.027(6)

loop_
_atom_type_symbol
_atom_type_description
_atom_type_scat_dispersion_real
_atom_type_scat_dispersion_imag
_atom_type_scat_source
C C 0.0033 0.0016 'International Tables Vol C Tables 4.2.6.8 and 6.1.1.4'
H H 0.0000 0.0000 'International Tables Vol C Tables 4.2.6.8 and 6.1.1.4'
F F 0.0171 0.0103 'International Tables Vol C Tables 4.2.6.8 and 6.1.1.4'
N N 0.0061 0.0033 'International Tables Vol C Tables 4.2.6.8 and 6.1.1.4'
Ni Ni 0.3393 1.1124 'International Tables Vol C Tables 4.2.6.8 and 6.1.1.4'
O O 0.0106 0.0060 'International Tables Vol C Tables 4.2.6.8 and 6.1.1.4'
S S 0.1246 0.1234 'International Tables Vol C Tables 4.2.6.8 and 6.1.1.4'

loop_
_geom_angle_atom_site_label_1
_geom_angle_atom_site_label_2
_geom_angle_atom_site_label_3
_geom_angle
_geom_angle_site_symmetry_1
_geom_angle_site_symmetry_3
_geom_angle_publ_flag
S6 Ni1 S4 87.15(2) . . ?
S6 Ni1 S5 179.16(2) . . ?
S5 Ni1 S4 93.28(2) . . ?
S7 Ni1 S4 178.63(2) . . ?
S7 Ni1 S6 92.74(2) . . ?
S7 Ni1 S5 86.85(2) . . ?
C15 S2 C16 97.70(10) . . ?
C16 S4 Ni1 101.81(6) . . ?
C18 S6 Ni1 102.58(7) . . ?
C17 S5 Ni1 102.06(7) . . ?
C20 S8 C18 97.25(10) . . ?
C15 S3 C17 97.54(10) . . ?
C20 S9 C19 97.29(10) . . ?
C19 S7 Ni1 102.39(7) . . ?
C4 O2 C5 112.76(17) . . ?
C6 O3 C7 113.24(19) . . ?
H1A N1 H1B 109.5 . . ?
H1A N1 H1C 109.5 . . ?
H1B N1 H1C 109.5 . . ?
C1 N1 H1A 109.5 . . ?
C1 N1 H1B 109.5 . . ?
C1 N1 H1C 109.5 . . ?
C10 O5 C11 114.1(2) . . ?
C14 O1 C3 112.83(19) . . ?
C12 O6 C13 113.8(2) . . ?
C8 O4 C9 112.26(19) . . ?
S4 C16 S2 122.58(12) . . ?
C17 C16 S2 115.54(16) . . ?
C17 C16 S4 121.87(15) . . ?
S6 C18 S8 122.79(12) . . ?
C19 C18 S6 121.01(16) . . ?
C19 C18 S8 116.19(15) . . ?
S7 C19 S9 122.83(12) . . ?
C18 C19 S9 115.91(16) . . ?
C18 C19 S7 121.26(15) . . ?
S5 C17 S3 122.78(12) . . ?
C16 C17 S5 120.95(16) . . ?
C16 C17 S3 116.27(15) . . ?
S9 C20 S8 113.30(12) . . ?
S10 C20 S8 123.90(14) . . ?
S10 C20 S9 122.79(13) . . ?
S2 C15 S3 112.88(12) . . ?
S1 C15 S2 123.35(12) . . ?
S1 C15 S3 123.76(14) . . ?
O2 C5 H5A 109.8 . . ?
O2 C5 H5B 109.8 . . ?
O2 C5 C6 109.19(19) . . ?
H5A C5 H5B 108.3 . . ?
C6 C5 H5A 109.8 . . ?
C6 C5 H5B 109.8 . . ?
O3 C7 H7A 110.0 . . ?
O3 C7 H7B 110.0 . . ?
O3 C7 C8 108.6(2) . . ?
H7A C7 H7B 108.3 . . ?
C8 C7 H7A 110.0 . . ?
C8 C7 H7B 110.0 . . ?
O3 C6 C5 108.4(2) . . ?
O3 C6 H6A 110.0 . . ?
O3 C6 H6B 110.0 . . ?
C5 C6 H6A 110.0 . . ?
C5 C6 H6B 110.0 . . ?
H6A C6 H6B 108.4 . . ?
O1 C3 H3A 109.9 . . ?
O1 C3 H3B 109.9 . . ?
O1 C3 C4 108.70(18) . . ?
H3A C3 H3B 108.3 . . ?
C4 C3 H3A 109.9 . . ?
C4 C3 H3B 109.9 . . ?
O2 C4 C3 109.08(19) . . ?
O2 C4 H4A 109.9 . . ?
O2 C4 H4B 109.9 . . ?
C3 C4 H4A 109.9 . . ?
C3 C4 H4B 109.9 . . ?
H4A C4 H4B 108.3 . . ?
O5 C11 H11A 109.9 . . ?
O5 C11 H11B 109.9 . . ?
O5 C11 C12 108.7(2) . . ?
H11A C11 H11B 108.3 . . ?
C12 C11 H11A 109.9 . . ?
C12 C11 H11B 109.9 . . ?
O4 C8 C7 108.6(2) . . ?
O4 C8 H8A 110.0 . . ?
O4 C8 H8B 110.0 . . ?
C7 C8 H8A 110.0 . . ?
C7 C8 H8B 110.0 . . ?
H8A C8 H8B 108.3 . . ?
O6 C13 H13A 109.7 . . ?
O6 C13 H13B 109.7 . . ?
O6 C13 C14 109.8(2) . . ?
H13A C13 H13B 108.2 . . ?
C14 C13 H13A 109.7 . . ?
C14 C13 H13B 109.7 . . ?
O6 C12 C11 109.7(2) . . ?
O6 C12 H12A 109.7 . . ?
O6 C12 H12B 109.7 . . ?
C11 C12 H12A 109.7 . . ?
C11 C12 H12B 109.7 . . ?
H12A C12 H12B 108.2 . . ?
O1 C14 C13 109.2(2) . . ?
O1 C14 H14A 109.8 . . ?
O1 C14 H14B 109.8 . . ?
C13 C14 H14A 109.8 . . ?
C13 C14 H14B 109.8 . . ?
H14A C14 H14B 108.3 . . ?
N1 C1 H1BC 108.3 . . ?
N1 C1 H1BD 108.3 . . ?
N1 C1 H1AA 108.7 . . ?
N1 C1 H1AB 108.7 . . ?
H1BC C1 H1BD 107.4 . . ?
H1AA C1 H1AB 107.6 . . ?
C2 C1 N1 116.0(3) . . ?
C2 C1 H1BC 108.3 . . ?
C2 C1 H1BD 108.3 . . ?
C2A C1 N1 114.3(4) . . ?
C2A C1 H1AA 108.7 . . ?
C2A C1 H1AB 108.7 . . ?
O4 C9 H9A 110.0 . . ?
O4 C9 H9B 110.0 . . ?
O4 C9 C10 108.69(19) . . ?
H9A C9 H9B 108.3 . . ?
C10 C9 H9A 110.0 . . ?
C10 C9 H9B 110.0 . . ?
O5 C10 C9 108.7(2) . . ?
O5 C10 H10A 109.9 . . ?
O5 C10 H10B 109.9 . . ?
C9 C10 H10A 109.9 . . ?
C9 C10 H10B 109.9 . . ?
H10A C10 H10B 108.3 . . ?
C1 C2 H2A 110.4 . . ?
C1 C2 H2B 110.4 . . ?
C1 C2 F1 106.7(8) . . ?
H2A C2 H2B 108.6 . . ?
F1 C2 H2A 110.4 . . ?
F1 C2 H2B 110.4 . . ?
C1 C2A H2AA 109.2 . . ?
C1 C2A H2AB 109.2 . . ?
C1 C2A F1A 112.2(7) . . ?
H2AA C2A H2AB 107.9 . . ?
F1A C2A H2AA 109.2 . . ?
F1A C2A H2AB 109.2 . . ?

loop_
_geom_bond_atom_site_label_1
_geom_bond_atom_site_label_2
_geom_bond_distance
_geom_bond_site_symmetry_2
_geom_bond_publ_flag
Ni1 S4 2.1680(5) . ?
Ni1 S6 2.1640(6) . ?
Ni1 S5 2.1662(6) . ?
Ni1 S7 2.1640(5) . ?
S2 C16 1.7465(19) . ?
S2 C15 1.729(2) . ?
S4 C16 1.713(2) . ?
S6 C18 1.7156(19) . ?
S5 C17 1.7194(19) . ?
S8 C18 1.741(2) . ?
S8 C20 1.731(2) . ?
S3 C17 1.739(2) . ?
S3 C15 1.733(2) . ?
S9 C19 1.7454(19) . ?
S9 C20 1.727(2) . ?
S7 C19 1.719(2) . ?
S10 C20 1.641(2) . ?
S1 C15 1.644(2) . ?
O2 C5 1.422(3) . ?
O2 C4 1.406(3) . ?
O3 C7 1.432(3) . ?
O3 C6 1.419(3) . ?
N1 H1A 0.8900 . ?
N1 H1B 0.8900 . ?
N1 H1C 0.8900 . ?
N1 C1 1.483(3) . ?
O5 C11 1.432(3) . ?
O5 C10 1.414(3) . ?
O1 C3 1.437(3) . ?
O1 C14 1.401(3) . ?
O6 C13 1.439(3) . ?
O6 C12 1.403(3) . ?
O4 C8 1.416(3) . ?
O4 C9 1.420(3) . ?
C16 C17 1.362(3) . ?
C18 C19 1.357(3) . ?
C5 H5A 0.9700 . ?
C5 H5B 0.9700 . ?
C5 C6 1.470(4) . ?
C7 H7A 0.9700 . ?
C7 H7B 0.9700 . ?
C7 C8 1.478(4) . ?
C6 H6A 0.9700 . ?
C6 H6B 0.9700 . ?
C3 H3A 0.9700 . ?
C3 H3B 0.9700 . ?
C3 C4 1.477(3) . ?
C4 H4A 0.9700 . ?
C4 H4B 0.9700 . ?
C11 H11A 0.9700 . ?
C11 H11B 0.9700 . ?
C11 C12 1.492(4) . ?
C8 H8A 0.9700 . ?
C8 H8B 0.9700 . ?
C13 H13A 0.9700 . ?
C13 H13B 0.9700 . ?
C13 C14 1.478(4) . ?
C12 H12A 0.9700 . ?
C12 H12B 0.9700 . ?
C14 H14A 0.9700 . ?
C14 H14B 0.9700 . ?
C1 H1BC 0.9700 . ?
C1 H1BD 0.9700 . ?
C1 H1AA 0.9700 . ?
C1 H1AB 0.9700 . ?
C1 C2 1.386(6) . ?
C1 C2A 1.376(9) . ?
C9 H9A 0.9700 . ?
C9 H9B 0.9700 . ?
C9 C10 1.496(4) . ?
C10 H10A 0.9700 . ?
C10 H10B 0.9700 . ?
C2 H2A 0.9700 . ?
C2 H2B 0.9700 . ?
C2 F1 1.484(17) . ?
C2A H2AA 0.9700 . ?
C2A H2AB 0.9700 . ?
C2A F1A 1.404(14) . ?

loop_
_geom_torsion_atom_site_label_1
_geom_torsion_atom_site_label_2
_geom_torsion_atom_site_label_3
_geom_torsion_atom_site_label_4
_geom_torsion
_geom_torsion_site_symmetry_1
_geom_torsion_site_symmetry_2
_geom_torsion_site_symmetry_3
_geom_torsion_site_symmetry_4
_geom_torsion_publ_flag
Ni1 S4 C16 S2 -179.56(10) . . . . ?
Ni1 S4 C16 C17 1.68(18) . . . . ?
Ni1 S6 C18 S8 178.24(10) . . . . ?
Ni1 S6 C18 C19 -1.28(18) . . . . ?
Ni1 S5 C17 S3 -178.52(11) . . . . ?
Ni1 S5 C17 C16 0.65(18) . . . . ?
Ni1 S7 C19 S9 178.68(11) . . . . ?
Ni1 S7 C19 C18 -1.15(18) . . . . ?
S2 C16 C17 S5 179.48(11) . . . . ?
S2 C16 C17 S3 -1.3(2) . . . . ?
S4 C16 C17 S5 -1.7(2) . . . . ?
S4 C16 C17 S3 177.54(11) . . . . ?
S6 C18 C19 S9 -178.11(11) . . . . ?
S6 C18 C19 S7 1.7(3) . . . . ?
S8 C18 C19 S9 2.3(2) . . . . ?
S8 C18 C19 S7 -177.81(11) . . . . ?
O2 C5 C6 O3 64.2(3) . . . . ?
O3 C7 C8 O4 -68.6(3) . . . . ?
N1 C1 C2 F1 69.2(9) . . . . ?
N1 C1 C2A F1A -57.4(9) . . . . ?
O5 C11 C12 O6 -65.0(3) . . . . ?
O1 C3 C4 O2 -65.1(3) . . . . ?
O6 C13 C14 O1 64.5(3) . . . . ?
O4 C9 C10 O5 62.2(3) . . . . ?
C16 S2 C15 S3 -2.65(14) . . . . ?
C16 S2 C15 S1 178.14(14) . . . . ?
C18 S8 C20 S9 -0.90(13) . . . . ?
C18 S8 C20 S10 -179.56(14) . . . . ?
C19 S9 C20 S8 1.90(13) . . . . ?
C19 S9 C20 S10 -179.42(14) . . . . ?
C17 S3 C15 S2 2.09(14) . . . . ?
C17 S3 C15 S1 -178.70(15) . . . . ?
C20 S8 C18 S6 179.59(13) . . . . ?
C20 S8 C18 C19 -0.87(18) . . . . ?
C20 S9 C19 S7 177.59(13) . . . . ?
C20 S9 C19 C18 -2.57(18) . . . . ?
C15 S2 C16 S4 -176.42(13) . . . . ?
C15 S2 C16 C17 2.41(18) . . . . ?
C15 S3 C17 S5 178.71(13) . . . . ?
C15 S3 C17 C16 -0.50(18) . . . . ?
C5 O2 C4 C3 -177.3(2) . . . . ?
C7 O3 C6 C5 172.67(19) . . . . ?
C6 O3 C7 C8 -179.48(19) . . . . ?
C3 O1 C14 C13 175.3(2) . . . . ?
C4 O2 C5 C6 -179.1(2) . . . . ?
C11 O5 C10 C9 169.5(2) . . . . ?
C8 O4 C9 C10 -171.8(2) . . . . ?
C13 O6 C12 C11 -175.5(2) . . . . ?
C12 O6 C13 C14 -176.8(2) . . . . ?
C14 O1 C3 C4 -175.8(2) . . . . ?
C9 O4 C8 C7 -171.3(2) . . . . ?
C10 O5 C11 C12 -179.3(2) . . . . ?
